data_4512456
loop_
_publ_author_name
'Avidan-Shlomovich, Shlomit'
'Ghosh, Harisadhan'
'Szpilman, Alex M.'

_publ_section_title
;
 Synthetic and Mechanistic Study of the Catalytic Enantioselective
 Preparation of Primary \b-Amino Ketones from Enones and a Fluorinated
 Gabriel Reagent
;
_journal_issue 1
_journal_name_full 'ACS Catalysis'
_journal_page_first 336
_journal_paper_doi 10.1021/cs501744e
_journal_volume 5
_journal_year 2015
_chemical_absolute_configuration ad
_chemical_formula_moiety 'C22 H19 F4 N O4'
_chemical_formula_sum 'C22 H19 F4 N O4'
_chemical_formula_weight 437.38
_chemical_name_systematic
;
 ?
;
_space_group_crystal_system orthorhombic
_space_group_IT_number 19
_space_group_name_Hall 'P 2ac 2ab'
_space_group_name_H-M_alt 'P 21 21 21'
_symmetry_space_group_name_Hall 'P 2ac 2ab'
_symmetry_space_group_name_H-M 'P 21 21 21'
_atom_sites_solution_hydrogens geom
_atom_sites_solution_primary direct
_audit_creation_date 2014-01-28
_audit_creation_method
;
Olex2 1.2
(compiled 2013.12.10 svn.r2850 for OlexSys, GUI svn.r4736)
;
_cell_angle_alpha 90
_cell_angle_beta 90
_cell_angle_gamma 90
_cell_formula_units_Z 8
_cell_length_a 12.878(17)
_cell_length_b 15.68(2)
_cell_length_c 19.97(3)
_cell_measurement_reflns_used 23
_cell_measurement_temperature 100.0(2)
_cell_measurement_theta_max 23.90
_cell_measurement_theta_min 7.23
_cell_volume 4032(10)
_computing_cell_refinement 'Bruker SAINT'
_computing_data_collection 'Bruker APEX2'
_computing_data_reduction 'Bruker SAINT'
_computing_molecular_graphics OLEX2
_computing_publication_material OLEX2
_computing_structure_refinement 'SHELXL-97 (Sheldrick, 2008)'
_computing_structure_solution 'XS (Sheldrick, 2008)'
_diffrn_ambient_temperature 100.0(2)
_diffrn_detector 'Bruker APEX2 area detector'
_diffrn_detector_area_resol_mean 8.33
_diffrn_detector_type 'CCD area detector'
_diffrn_measured_fraction_theta_full 0.999
_diffrn_measured_fraction_theta_max 0.999
_diffrn_measurement_device 'kappa-stage diffractometer'
_diffrn_measurement_device_type 'Bruker Kappa Apex2 Duo'
_diffrn_measurement_method '\w and \f scans'
_diffrn_radiation_monochromator 'double mirror optics'
_diffrn_radiation_probe x-ray
_diffrn_radiation_type CuK\a
_diffrn_radiation_wavelength 1.54178
_diffrn_reflns_av_R_equivalents 0.0306
_diffrn_reflns_av_unetI/netI 0.0159
_diffrn_reflns_Laue_measured_fraction_full 0.941
_diffrn_reflns_Laue_measured_fraction_max 0.999
_diffrn_reflns_limit_h_max 14
_diffrn_reflns_limit_h_min -15
_diffrn_reflns_limit_k_max 18
_diffrn_reflns_limit_k_min -18
_diffrn_reflns_limit_l_max 23
_diffrn_reflns_limit_l_min -23
_diffrn_reflns_number 60446
_diffrn_reflns_point_group_measured_fraction_full 0.930
_diffrn_reflns_point_group_measured_fraction_max 0.989
_diffrn_reflns_theta_full 67.679
_diffrn_reflns_theta_max 65.077
_diffrn_reflns_theta_min 3.584
_diffrn_source 'microfocus sealed X-ray tube'
_diffrn_source_type 'Incoatec I\ms'
_diffrn_standards_number 0
_exptl_absorpt_coefficient_mu 1.065
_exptl_absorpt_correction_T_max 0.7529
_exptl_absorpt_correction_T_min 0.6559
_exptl_absorpt_correction_type multi-scan
_exptl_absorpt_process_details
;
SADABS-2008/1 (Bruker,2008) was used for absorption correction.
wR2(int) was 0.0833 before and 0.0466 after correction.
The Ratio of minimum to maximum transmission is 0.8712.
The \l/2 correction factor is 0.0000.
;
_exptl_crystal_colour 'clear colourless'
_exptl_crystal_colour_lustre clear
_exptl_crystal_colour_primary colourless
_exptl_crystal_density_diffrn 1.441
_exptl_crystal_description 'rect. Prism'
_exptl_crystal_F_000 1808
_exptl_crystal_size_max 0.19
_exptl_crystal_size_mid 0.12
_exptl_crystal_size_min 0.03
_refine_diff_density_max 0.111
_refine_diff_density_min -0.174
_refine_diff_density_rms 0.032
_refine_ls_abs_structure_details
;
 Flack x determined using 2896 quotients [(I+)-(I-)]/[(I+)+(I-)]
 (Parsons and Flack (2004), Acta Cryst. A60, s61).
;
_refine_ls_abs_structure_Flack 0.010(18)
_refine_ls_extinction_method none
_refine_ls_goodness_of_fit_ref 1.061
_refine_ls_hydrogen_treatment constr
_refine_ls_matrix_type full
_refine_ls_number_parameters 567
_refine_ls_number_reflns 6804
_refine_ls_number_restraints 0
_refine_ls_restrained_S_all 1.061
_refine_ls_R_factor_all 0.0238
_refine_ls_R_factor_gt 0.0233
_refine_ls_shift/su_max 0.000
_refine_ls_shift/su_mean 0.000
_refine_ls_structure_factor_coef Fsqd
_refine_ls_weighting_details 'w=1/[\s^2^(Fo^2^)+(0.0334P)^2^+0.6721P] where P=(Fo^2^+2Fc^2^)/3'
_refine_ls_weighting_scheme calc
_refine_ls_wR_factor_gt 0.0603
_refine_ls_wR_factor_ref 0.0605
_reflns_Friedel_coverage 0.771
_reflns_Friedel_fraction_full 0.915
_reflns_Friedel_fraction_max 0.977
_reflns_number_gt 6701
_reflns_number_total 6804
_reflns_threshold_expression 'I > 2\s(I)'
_cod_data_source_file cs501744e_si_002.cif
_cod_data_source_block cu_ca200114_0m
_cod_depositor_comments 'Adding full bibliography for 4512456.cif.'
_cod_original_cell_volume 4033(10)
_cod_database_code 4512456
_shelxl_version_number 2013-4
_shelx_space_group_comment
;
The symmetry employed for this shelxl refinement is uniquely defined
by the following loop, which should always be used as a source of
symmetry information in preference to the above space-group names.
They are only intended as comments.
;
_olex2_refinement_description
;
1. Fixed Uiso
 At 1.2 times of:
  All C(H) groups, All C(H,H) groups
 At 1.5 times of:
  All C(H,H,H) groups
2.a Ternary CH refined with riding coordinates:
 C5(H5), C30(H30)
2.b Secondary CH2 refined with riding coordinates:
 C6(H6A,H6B), C29(H29A,H29B)
2.c Aromatic/amide H refined with riding coordinates:
 C9(H9), C10(H10), C16(H16), C17(H17), C25(H25), C26(H26), C38(H38), C39(H39)
2.d Idealised Me refined as rotating group:
 C12(H12A,H12B,H12C), C19(H19A,H19B,H19C), C20(H20A,H20B,H20C), C21(H21A,H21B,
 H21C), C23(H23A,H23B,H23C), C41(H41A,H41B,H41C), C42(H42A,H42B,H42C), C43(H43A,
 H43B,H43C)
;

loop_
_space_group_symop_operation_xyz
'x, y, z'
'x+1/2, -y+1/2, -z'
'-x, y+1/2, -z+1/2'
'-x+1/2, -y, z+1/2'

loop_
_atom_site_label
_atom_site_type_symbol
_atom_site_fract_x
_atom_site_fract_y
_atom_site_fract_z
_atom_site_U_iso_or_equiv
_atom_site_adp_type
_atom_site_occupancy
_atom_site_site_symmetry_order
_atom_site_calc_flag
_atom_site_refinement_flags_posn
F1 F 0.66502(9) 0.16027(7) 0.44836(6) 0.0400(3) Uani 1 1 d .
F2 F 0.66992(9) 0.14853(7) 0.58318(7) 0.0395(3) Uani 1 1 d .
F3 F 0.67584(9) 0.29050(7) 0.66037(5) 0.0337(3) Uani 1 1 d .
F4 F 0.65993(9) 0.31302(8) 0.38694(5) 0.0355(3) Uani 1 1 d .
O5 O 0.67811(10) 0.48653(8) 0.64783(6) 0.0270(3) Uani 1 1 d .
F6 F 1.04866(10) 0.54183(11) 0.34562(7) 0.0577(4) Uani 1 1 d .
F7 F 0.99886(10) 0.37699(10) 0.32486(7) 0.0516(4) Uani 1 1 d .
F8 F 0.80684(10) 0.33181(8) 0.28605(6) 0.0383(3) Uani 1 1 d .
F9 F 0.90589(10) 0.66628(9) 0.32931(7) 0.0496(3) Uani 1 1 d .
O1 O 1.30933(11) 0.57507(9) 0.63461(8) 0.0377(3) Uani 1 1 d .
O2 O 0.88856(10) 0.53975(9) 0.47338(6) 0.0297(3) Uani 1 1 d .
O3 O 0.58264(10) 0.89738(8) -0.07497(7) 0.0291(3) Uani 1 1 d .
O4 O 0.68094(11) 0.69255(9) 0.28651(7) 0.0356(3) Uani 1 1 d .
O6 O 0.61287(10) 0.57024(8) 0.11204(6) 0.0262(3) Uani 1 1 d .
O7 O 0.59697(12) 0.41305(9) 0.24607(7) 0.0345(3) Uani 1 1 d .
N1 N 0.68004(12) 0.51919(10) 0.53401(7) 0.0224(3) Uani 1 1 d .
O8 O 0.65783(10) 0.50513(9) 0.41907(6) 0.0307(3) Uani 1 1 d .
N3 N 0.61086(12) 0.55948(10) 0.26209(7) 0.0249(3) Uani 1 1 d .
C1 C 0.66459(14) 0.23158(13) 0.48527(10) 0.0300(4) Uani 1 1 d .
C2 C 0.66235(13) 0.31031(13) 0.45419(10) 0.0282(4) Uani 1 1 d .
C3 C 0.66484(13) 0.38228(12) 0.49296(9) 0.0239(4) Uani 1 1 d .
C4 C 0.66722(13) 0.47384(12) 0.47417(9) 0.0239(4) Uani 1 1 d .
C5 C 0.71177(14) 0.60998(12) 0.53259(9) 0.0252(4) Uani 1 1 d .
H5 H 0.7227 0.6240 0.4843 0.030 Uiso 1 1 calc R
C6 C 0.81814(14) 0.61849(11) 0.56536(9) 0.0238(4) Uani 1 1 d .
H6A H 0.8350 0.6798 0.5699 0.029 Uiso 1 1 calc R
H6B H 0.8147 0.5940 0.6110 0.029 Uiso 1 1 calc R
C7 C 0.90529(14) 0.57494(11) 0.52725(9) 0.0236(4) Uani 1 1 d .
C8 C 1.01071(14) 0.57676(11) 0.55674(9) 0.0237(4) Uani 1 1 d .
C9 C 1.09202(15) 0.53291(12) 0.52573(10) 0.0285(4) Uani 1 1 d .
H9 H 1.0793 0.5024 0.4855 0.034 Uiso 1 1 calc R
C10 C 1.18994(16) 0.53335(13) 0.55262(11) 0.0323(4) Uani 1 1 d .
H10 H 1.2443 0.5029 0.5311 0.039 Uiso 1 1 calc R
C11 C 1.20998(14) 0.57851(12) 0.61160(10) 0.0288(4) Uani 1 1 d .
C12 C 1.33315(17) 0.62161(15) 0.69401(12) 0.0438(5) Uani 1 1 d .
H12A H 1.3159 0.6819 0.6874 0.066 Uiso 1 1 calc GR
H12B H 1.4074 0.6161 0.7039 0.066 Uiso 1 1 calc GR
H12C H 1.2926 0.5988 0.7315 0.066 Uiso 1 1 calc GR
C13 C 0.66830(14) 0.22571(12) 0.55428(11) 0.0305(4) Uani 1 1 d .
C14 C 0.67051(14) 0.29881(12) 0.59364(9) 0.0267(4) Uani 1 1 d .
C15 C 0.66919(13) 0.37682(12) 0.56252(9) 0.0227(4) Uani 1 1 d .
C16 C 1.13068(14) 0.62276(12) 0.64327(10) 0.0287(4) Uani 1 1 d .
H16 H 1.1437 0.6537 0.6833 0.034 Uiso 1 1 calc R
C17 C 1.03233(14) 0.62104(12) 0.61559(9) 0.0258(4) Uani 1 1 d .
H17 H 0.9778 0.6510 0.6374 0.031 Uiso 1 1 calc R
C18 C 0.62820(15) 0.67345(13) 0.55774(10) 0.0306(4) Uani 1 1 d .
C19 C 0.62296(17) 0.68091(14) 0.63426(10) 0.0376(5) Uani 1 1 d .
H19A H 0.5703 0.7232 0.6466 0.056 Uiso 1 1 calc GR
H19B H 0.6908 0.6989 0.6515 0.056 Uiso 1 1 calc GR
H19C H 0.6045 0.6254 0.6535 0.056 Uiso 1 1 calc GR
C20 C 0.6557(2) 0.76158(14) 0.52929(13) 0.0471(6) Uani 1 1 d .
H20A H 0.6547 0.7593 0.4803 0.071 Uiso 1 1 calc GR
H20B H 0.7251 0.7782 0.5446 0.071 Uiso 1 1 calc GR
H20C H 0.6048 0.8036 0.5448 0.071 Uiso 1 1 calc GR
C21 C 0.52196(17) 0.64658(17) 0.53088(12) 0.0453(6) Uani 1 1 d .
H21A H 0.5021 0.5918 0.5507 0.068 Uiso 1 1 calc GR
H21B H 0.5254 0.6409 0.4821 0.068 Uiso 1 1 calc GR
H21C H 0.4702 0.6899 0.5427 0.068 Uiso 1 1 calc GR
C22 C 0.67687(13) 0.46522(11) 0.58973(8) 0.0220(4) Uani 1 1 d .
C23 C 0.59083(17) 0.87630(14) -0.14474(10) 0.0350(5) Uani 1 1 d .
H23A H 0.6545 0.8435 -0.1524 0.052 Uiso 1 1 calc GR
H23B H 0.5929 0.9288 -0.1713 0.052 Uiso 1 1 calc GR
H23C H 0.5306 0.8421 -0.1582 0.052 Uiso 1 1 calc GR
C24 C 0.58467(13) 0.83195(12) -0.03007(9) 0.0235(4) Uani 1 1 d .
C25 C 0.58728(13) 0.74569(12) -0.04713(9) 0.0232(4) Uani 1 1 d .
H25 H 0.5899 0.7287 -0.0928 0.028 Uiso 1 1 calc R
C26 C 0.58605(13) 0.68484(12) 0.00361(9) 0.0219(4) Uani 1 1 d .
H26 H 0.5896 0.6261 -0.0078 0.026 Uiso 1 1 calc R
C27 C 0.57977(13) 0.70843(11) 0.07084(9) 0.0214(4) Uani 1 1 d .
C28 C 0.57455(13) 0.63998(11) 0.12258(9) 0.0218(4) Uani 1 1 d .
C29 C 0.51636(15) 0.65871(12) 0.18645(9) 0.0278(4) Uani 1 1 d .
H29A H 0.4455 0.6784 0.1750 0.033 Uiso 1 1 calc R
H29B H 0.5518 0.7058 0.2103 0.033 Uiso 1 1 calc R
C30 C 0.50796(15) 0.58199(12) 0.23355(9) 0.0251(4) Uani 1 1 d .
H30 H 0.4865 0.5325 0.2051 0.030 Uiso 1 1 calc R
C31 C 0.68817(14) 0.61589(12) 0.28248(9) 0.0266(4) Uani 1 1 d .
C32 C 0.78100(15) 0.56259(13) 0.29749(9) 0.0278(4) Uani 1 1 d .
C33 C 0.87873(16) 0.58532(15) 0.31781(10) 0.0361(5) Uani 1 1 d .
C34 C 0.95182(16) 0.52179(17) 0.32651(11) 0.0401(5) Uani 1 1 d .
C35 C 0.92642(16) 0.43786(16) 0.31580(10) 0.0374(5) Uani 1 1 d .
C36 C 0.75547(15) 0.47766(13) 0.28625(9) 0.0259(4) Uani 1 1 d .
C37 C 0.64645(15) 0.47468(12) 0.26249(9) 0.0262(4) Uani 1 1 d .
C38 C 0.58140(13) 0.85651(11) 0.03695(9) 0.0243(4) Uani 1 1 d .
H38 H 0.5818 0.9153 0.0483 0.029 Uiso 1 1 calc R
C39 C 0.57754(13) 0.79564(11) 0.08703(9) 0.0229(4) Uani 1 1 d .
H39 H 0.5734 0.8129 0.1326 0.027 Uiso 1 1 calc R
C40 C 0.42252(15) 0.59197(13) 0.28789(10) 0.0294(4) Uani 1 1 d .
C41 C 0.31749(16) 0.60163(14) 0.25284(10) 0.0344(4) Uani 1 1 d .
H41A H 0.2616 0.5966 0.2859 0.052 Uiso 1 1 calc GR
H41B H 0.3098 0.5568 0.2190 0.052 Uiso 1 1 calc GR
H41C H 0.3138 0.6576 0.2312 0.052 Uiso 1 1 calc GR
C42 C 0.41844(17) 0.51105(15) 0.33069(11) 0.0417(5) Uani 1 1 d .
H42A H 0.4841 0.5045 0.3549 0.063 Uiso 1 1 calc GR
H42B H 0.4074 0.4614 0.3017 0.063 Uiso 1 1 calc GR
H42C H 0.3612 0.5154 0.3628 0.063 Uiso 1 1 calc GR
C43 C 0.44135(17) 0.66972(16) 0.33259(10) 0.0392(5) Uani 1 1 d .
H43A H 0.4401 0.7216 0.3052 0.059 Uiso 1 1 calc GR
H43B H 0.5092 0.6644 0.3544 0.059 Uiso 1 1 calc GR
H43C H 0.3869 0.6729 0.3667 0.059 Uiso 1 1 calc GR
C44 C 0.82759(17) 0.41465(13) 0.29585(9) 0.0315(4) Uani 1 1 d .

loop_
_atom_site_aniso_label
_atom_site_aniso_U_11
_atom_site_aniso_U_22
_atom_site_aniso_U_33
_atom_site_aniso_U_23
_atom_site_aniso_U_13
_atom_site_aniso_U_12
F1 0.0275(6) 0.0336(6) 0.0589(8) -0.0207(6) 0.0060(5) -0.0037(5)
F2 0.0303(6) 0.0268(6) 0.0614(8) 0.0021(5) 0.0059(6) -0.0043(5)
F3 0.0350(6) 0.0338(6) 0.0321(6) 0.0072(5) -0.0012(5) -0.0017(5)
F4 0.0308(6) 0.0482(7) 0.0275(6) -0.0151(5) 0.0053(5) -0.0075(5)
O5 0.0308(7) 0.0316(7) 0.0187(6) -0.0006(5) -0.0012(5) 0.0013(6)
F6 0.0237(6) 0.0922(11) 0.0572(8) 0.0110(8) -0.0050(6) -0.0033(7)
F7 0.0320(6) 0.0736(10) 0.0491(8) 0.0263(7) 0.0084(6) 0.0210(6)
F8 0.0448(7) 0.0359(6) 0.0343(6) 0.0092(5) 0.0066(5) 0.0132(5)
F9 0.0349(7) 0.0550(8) 0.0590(8) -0.0071(7) -0.0048(6) -0.0120(6)
O1 0.0253(7) 0.0367(8) 0.0510(9) -0.0034(7) -0.0070(6) 0.0025(6)
O2 0.0320(7) 0.0333(7) 0.0237(6) -0.0026(6) 0.0000(6) 0.0002(6)
O3 0.0303(7) 0.0267(6) 0.0305(7) 0.0062(6) 0.0031(6) -0.0026(6)
O4 0.0354(7) 0.0289(8) 0.0426(8) -0.0058(6) 0.0030(6) -0.0020(6)
O6 0.0245(6) 0.0217(6) 0.0323(7) -0.0008(5) -0.0008(5) 0.0012(5)
O7 0.0433(8) 0.0257(7) 0.0345(7) 0.0002(6) -0.0136(6) 0.0007(6)
N1 0.0232(7) 0.0262(8) 0.0179(7) -0.0004(6) -0.0016(6) 0.0010(6)
O8 0.0288(7) 0.0436(8) 0.0195(6) -0.0002(6) -0.0018(5) 0.0002(6)
N3 0.0269(8) 0.0249(8) 0.0231(7) 0.0012(6) -0.0055(6) 0.0018(6)
C1 0.0144(8) 0.0321(10) 0.0435(12) -0.0144(8) 0.0044(8) -0.0036(7)
C2 0.0146(8) 0.0396(11) 0.0305(10) -0.0101(8) 0.0025(7) -0.0023(8)
C3 0.0135(8) 0.0331(10) 0.0251(9) -0.0050(7) 0.0001(7) -0.0006(7)
C4 0.0165(8) 0.0352(10) 0.0200(9) -0.0022(7) 0.0004(7) 0.0013(7)
C5 0.0282(9) 0.0254(9) 0.0220(9) 0.0037(8) -0.0014(7) 0.0024(8)
C6 0.0265(9) 0.0208(8) 0.0240(9) 0.0008(7) -0.0006(7) 0.0009(7)
C7 0.0280(9) 0.0184(8) 0.0243(9) 0.0045(7) 0.0011(8) -0.0018(7)
C8 0.0258(9) 0.0182(8) 0.0269(9) 0.0039(7) 0.0027(7) -0.0027(7)
C9 0.0313(10) 0.0221(9) 0.0322(9) -0.0012(8) 0.0017(8) 0.0006(8)
C10 0.0280(10) 0.0260(9) 0.0429(11) -0.0023(8) 0.0036(9) 0.0045(8)
C11 0.0247(9) 0.0227(9) 0.0390(11) 0.0046(8) -0.0016(8) -0.0022(7)
C12 0.0304(11) 0.0442(12) 0.0570(14) -0.0050(11) -0.0122(10) -0.0039(9)
C13 0.0163(9) 0.0254(10) 0.0496(12) 0.0004(8) 0.0035(9) -0.0035(7)
C14 0.0177(8) 0.0326(10) 0.0297(10) 0.0017(8) 0.0008(7) -0.0023(8)
C15 0.0138(8) 0.0291(9) 0.0252(9) -0.0019(7) -0.0003(7) -0.0005(7)
C16 0.0276(9) 0.0261(9) 0.0324(10) 0.0005(8) 0.0002(8) -0.0047(8)
C17 0.0239(9) 0.0243(9) 0.0293(9) 0.0014(8) 0.0036(7) -0.0016(7)
C18 0.0313(10) 0.0314(10) 0.0291(10) 0.0019(8) -0.0025(8) 0.0113(8)
C19 0.0409(12) 0.0389(11) 0.0330(11) -0.0041(9) 0.0001(9) 0.0172(9)
C20 0.0559(14) 0.0345(12) 0.0510(13) 0.0109(10) -0.0015(12) 0.0166(11)
C21 0.0323(11) 0.0602(15) 0.0433(12) -0.0051(11) -0.0073(9) 0.0170(11)
C22 0.0163(8) 0.0281(9) 0.0217(9) 0.0006(7) -0.0013(7) 0.0020(7)
C23 0.0372(11) 0.0381(11) 0.0296(10) 0.0075(9) 0.0059(9) -0.0052(9)
C24 0.0136(8) 0.0267(9) 0.0302(9) 0.0048(8) 0.0003(7) -0.0018(7)
C25 0.0162(8) 0.0277(9) 0.0258(9) -0.0015(8) 0.0016(7) -0.0017(7)
C26 0.0145(8) 0.0234(9) 0.0277(9) -0.0024(7) -0.0004(7) 0.0001(7)
C27 0.0146(8) 0.0229(9) 0.0267(9) 0.0004(7) -0.0018(7) 0.0007(7)
C28 0.0187(8) 0.0209(9) 0.0260(9) -0.0011(7) -0.0056(7) -0.0010(7)
C29 0.0339(10) 0.0266(9) 0.0228(9) 0.0019(8) -0.0008(8) 0.0072(8)
C30 0.0272(9) 0.0241(9) 0.0240(9) 0.0008(7) -0.0073(8) 0.0026(8)
C31 0.0279(9) 0.0302(10) 0.0218(9) -0.0015(7) 0.0009(7) -0.0026(8)
C32 0.0277(9) 0.0380(10) 0.0176(8) -0.0002(8) 0.0007(7) 0.0012(8)
C33 0.0291(10) 0.0496(13) 0.0295(10) -0.0015(9) 0.0013(9) -0.0057(9)
C34 0.0216(10) 0.0692(16) 0.0296(11) 0.0078(10) 0.0010(8) 0.0021(10)
C35 0.0274(10) 0.0584(14) 0.0262(9) 0.0137(10) 0.0052(8) 0.0128(10)
C36 0.0285(9) 0.0349(11) 0.0144(8) 0.0035(7) 0.0014(7) 0.0038(8)
C37 0.0335(10) 0.0269(9) 0.0182(8) 0.0015(7) -0.0038(7) 0.0026(8)
C38 0.0201(8) 0.0201(8) 0.0327(10) -0.0027(7) -0.0015(7) -0.0012(7)
C39 0.0188(8) 0.0248(9) 0.0250(9) -0.0025(7) -0.0012(7) -0.0003(7)
C40 0.0277(9) 0.0342(10) 0.0262(9) 0.0026(8) -0.0040(8) 0.0003(8)
C41 0.0288(10) 0.0379(11) 0.0364(11) 0.0033(9) -0.0043(9) 0.0023(9)
C42 0.0343(11) 0.0513(13) 0.0395(12) 0.0193(10) -0.0015(9) 0.0008(10)
C43 0.0347(11) 0.0527(14) 0.0301(10) -0.0091(10) 0.0049(8) -0.0030(10)
C44 0.0353(10) 0.0395(11) 0.0196(8) 0.0072(8) 0.0057(8) 0.0079(9)

loop_
_atom_type_symbol
_atom_type_description
_atom_type_scat_dispersion_real
_atom_type_scat_dispersion_imag
_atom_type_scat_source
C C 0.0181 0.0091 'International Tables Vol C Tables 4.2.6.8 and 6.1.1.4'
H H 0.0000 0.0000 'International Tables Vol C Tables 4.2.6.8 and 6.1.1.4'
N N 0.0311 0.0180 'International Tables Vol C Tables 4.2.6.8 and 6.1.1.4'
O O 0.0492 0.0322 'International Tables Vol C Tables 4.2.6.8 and 6.1.1.4'
F F 0.0727 0.0534 'International Tables Vol C Tables 4.2.6.8 and 6.1.1.4'

loop_
_geom_angle_atom_site_label_1
_geom_angle_atom_site_label_2
_geom_angle_atom_site_label_3
_geom_angle
C11 O1 C12 117.57(16)
C24 O3 C23 117.63(17)
C4 N1 C5 120.27(16)
C22 N1 C4 111.61(18)
C22 N1 C5 127.22(15)
C31 N3 C30 126.81(17)
C31 N3 C37 111.47(17)
C37 N3 C30 121.17(15)
F1 C1 C2 119.9(2)
F1 C1 C13 119.54(19)
C2 C1 C13 120.53(18)
F4 C2 C1 118.52(17)
F4 C2 C3 122.66(19)
C3 C2 C1 118.8(2)
C2 C3 C4 130.91(19)
C2 C3 C15 120.96(19)
C15 C3 C4 108.10(15)
N1 C4 C3 106.13(17)
O8 C4 N1 125.6(2)
O8 C4 C3 128.29(17)
N1 C5 H5 105.6
N1 C5 C6 108.89(14)
N1 C5 C18 114.80(17)
C6 C5 H5 105.6
C6 C5 C18 115.39(17)
C18 C5 H5 105.6
C5 C6 H6A 108.7
C5 C6 H6B 108.7
H6A C6 H6B 107.6
C7 C6 C5 114.18(17)
C7 C6 H6A 108.7
C7 C6 H6B 108.7
O2 C7 C6 120.77(17)
O2 C7 C8 121.21(17)
C8 C7 C6 118.02(17)
C9 C8 C7 120.10(18)
C17 C8 C7 121.91(16)
C17 C8 C9 118.00(18)
C8 C9 H9 119.6
C10 C9 C8 120.9(2)
C10 C9 H9 119.6
C9 C10 H10 119.9
C9 C10 C11 120.16(18)
C11 C10 H10 119.9
O1 C11 C10 115.97(17)
O1 C11 C16 123.9(2)
C16 C11 C10 120.10(19)
O1 C12 H12A 109.5
O1 C12 H12B 109.5
O1 C12 H12C 109.5
H12A C12 H12B 109.5
H12A C12 H12C 109.5
H12B C12 H12C 109.5
F2 C13 C1 119.33(18)
F2 C13 C14 120.0(2)
C1 C13 C14 120.64(19)
F3 C14 C13 118.88(18)
F3 C14 C15 122.51(17)
C15 C14 C13 118.6(2)
C3 C15 C22 107.98(16)
C14 C15 C3 120.46(17)
C14 C15 C22 131.49(18)
C11 C16 H16 120.6
C17 C16 C11 118.8(2)
C17 C16 H16 120.6
C8 C17 H17 119.0
C16 C17 C8 122.02(17)
C16 C17 H17 119.0
C19 C18 C5 113.73(16)
C19 C18 C20 108.06(19)
C20 C18 C5 107.34(19)
C21 C18 C5 109.32(18)
C21 C18 C19 109.34(18)
C21 C18 C20 108.93(19)
C18 C19 H19A 109.5
C18 C19 H19B 109.5
C18 C19 H19C 109.5
H19A C19 H19B 109.5
H19A C19 H19C 109.5
H19B C19 H19C 109.5
C18 C20 H20A 109.5
C18 C20 H20B 109.5
C18 C20 H20C 109.5
H20A C20 H20B 109.5
H20A C20 H20C 109.5
H20B C20 H20C 109.5
C18 C21 H21A 109.5
C18 C21 H21B 109.5
C18 C21 H21C 109.5
H21A C21 H21B 109.5
H21A C21 H21C 109.5
H21B C21 H21C 109.5
O5 C22 N1 126.63(19)
O5 C22 C15 127.43(16)
N1 C22 C15 105.92(17)
O3 C23 H23A 109.5
O3 C23 H23B 109.5
O3 C23 H23C 109.5
H23A C23 H23B 109.5
H23A C23 H23C 109.5
H23B C23 H23C 109.5
O3 C24 C25 124.72(19)
O3 C24 C38 115.05(18)
C38 C24 C25 120.21(17)
C24 C25 H25 120.4
C26 C25 C24 119.11(18)
C26 C25 H25 120.4
C25 C26 H26 119.3
C25 C26 C27 121.31(19)
C27 C26 H26 119.3
C26 C27 C28 118.60(18)
C26 C27 C39 118.72(17)
C39 C27 C28 122.67(18)
O6 C28 C27 120.53(18)
O6 C28 C29 121.49(16)
C27 C28 C29 117.92(17)
C28 C29 H29A 108.8
C28 C29 H29B 108.8
C28 C29 C30 113.69(17)
H29A C29 H29B 107.7
C30 C29 H29A 108.8
C30 C29 H29B 108.8
N3 C30 C29 111.07(16)
N3 C30 H30 106.2
N3 C30 C40 112.82(17)
C29 C30 H30 106.2
C29 C30 C40 113.58(16)
C40 C30 H30 106.2
O4 C31 N3 126.61(19)
O4 C31 C32 127.36(19)
N3 C31 C32 106.03(19)
C33 C32 C31 130.6(2)
C33 C32 C36 120.98(19)
C36 C32 C31 108.38(18)
F9 C33 C32 122.6(2)
F9 C33 C34 119.0(2)
C32 C33 C34 118.4(2)
F6 C34 C33 120.0(2)
F6 C34 C35 119.4(2)
C35 C34 C33 120.6(2)
F7 C35 C34 119.6(2)
F7 C35 C44 119.3(2)
C34 C35 C44 121.11(19)
C32 C36 C37 107.81(16)
C44 C36 C32 120.5(2)
C44 C36 C37 131.6(2)
O7 C37 N3 125.82(19)
O7 C37 C36 127.88(18)
N3 C37 C36 106.30(16)
C24 C38 H38 119.8
C39 C38 C24 120.33(19)
C39 C38 H38 119.8
C27 C39 H39 119.9
C38 C39 C27 120.28(19)
C38 C39 H39 119.9
C41 C40 C30 108.45(18)
C41 C40 C42 107.88(17)
C42 C40 C30 109.32(17)
C43 C40 C30 112.07(17)
C43 C40 C41 109.15(17)
C43 C40 C42 109.9(2)
C40 C41 H41A 109.5
C40 C41 H41B 109.5
C40 C41 H41C 109.5
H41A C41 H41B 109.5
H41A C41 H41C 109.5
H41B C41 H41C 109.5
C40 C42 H42A 109.5
C40 C42 H42B 109.5
C40 C42 H42C 109.5
H42A C42 H42B 109.5
H42A C42 H42C 109.5
H42B C42 H42C 109.5
C40 C43 H43A 109.5
C40 C43 H43B 109.5
C40 C43 H43C 109.5
H43A C43 H43B 109.5
H43A C43 H43C 109.5
H43B C43 H43C 109.5
F8 C44 C35 118.73(19)
F8 C44 C36 122.9(2)
C36 C44 C35 118.3(2)

loop_
_geom_bond_atom_site_label_1
_geom_bond_atom_site_label_2
_geom_bond_distance
F1 C1 1.339(3)
F2 C13 1.341(3)
F3 C14 1.341(3)
F4 C2 1.344(3)
O5 C22 1.208(3)
F6 C34 1.342(3)
F7 C35 1.347(3)
F8 C44 1.340(3)
F9 C33 1.337(3)
O1 C11 1.361(3)
O1 C12 1.426(3)
O2 C7 1.228(3)
O3 C23 1.436(3)
O3 C24 1.363(3)
O4 C31 1.208(3)
O6 C28 1.218(3)
O7 C37 1.203(3)
N1 C4 1.400(3)
N1 C5 1.481(3)
N1 C22 1.399(3)
O8 C4 1.211(3)
N3 C30 1.485(3)
N3 C31 1.393(3)
N3 C37 1.406(3)
C1 C2 1.382(3)
C1 C13 1.382(4)
C2 C3 1.369(3)
C3 C4 1.484(3)
C3 C15 1.393(3)
C5 H5 1.0000
C5 C6 1.524(3)
C5 C18 1.549(3)
C6 H6A 0.9900
C6 H6B 0.9900
C6 C7 1.518(3)
C7 C8 1.480(3)
C8 C9 1.397(3)
C8 C17 1.393(3)
C9 H9 0.9500
C9 C10 1.371(3)
C10 H10 0.9500
C10 C11 1.398(3)
C11 C16 1.387(3)
C12 H12A 0.9800
C12 H12B 0.9800
C12 H12C 0.9800
C13 C14 1.390(3)
C14 C15 1.372(3)
C15 C22 1.492(3)
C16 H16 0.9500
C16 C17 1.382(3)
C17 H17 0.9500
C18 C19 1.534(4)
C18 C20 1.536(3)
C18 C21 1.529(3)
C19 H19A 0.9800
C19 H19B 0.9800
C19 H19C 0.9800
C20 H20A 0.9800
C20 H20B 0.9800
C20 H20C 0.9800
C21 H21A 0.9800
C21 H21B 0.9800
C21 H21C 0.9800
C23 H23A 0.9800
C23 H23B 0.9800
C23 H23C 0.9800
C24 C25 1.395(3)
C24 C38 1.394(3)
C25 H25 0.9500
C25 C26 1.392(3)
C26 H26 0.9500
C26 C27 1.395(3)
C27 C28 1.491(3)
C27 C39 1.406(3)
C28 C29 1.508(3)
C29 H29A 0.9900
C29 H29B 0.9900
C29 C30 1.531(3)
C30 H30 1.0000
C30 C40 1.553(3)
C31 C32 1.489(3)
C32 C33 1.370(3)
C32 C36 1.390(3)
C33 C34 1.382(3)
C34 C35 1.373(4)
C35 C44 1.382(4)
C36 C37 1.483(3)
C36 C44 1.370(3)
C38 H38 0.9500
C38 C39 1.383(3)
C39 H39 0.9500
C40 C41 1.531(3)
C40 C42 1.531(3)
C40 C43 1.530(3)
C41 H41A 0.9800
C41 H41B 0.9800
C41 H41C 0.9800
C42 H42A 0.9800
C42 H42B 0.9800
C42 H42C 0.9800
C43 H43A 0.9800
C43 H43B 0.9800
C43 H43C 0.9800

loop_
_geom_torsion_atom_site_label_1
_geom_torsion_atom_site_label_2
_geom_torsion_atom_site_label_3
_geom_torsion_atom_site_label_4
_geom_torsion
F1 C1 C2 F4 0.4(2)
F1 C1 C2 C3 -178.23(16)
F1 C1 C13 F2 -1.5(3)
F1 C1 C13 C14 178.42(15)
F2 C13 C14 F3 1.0(3)
F2 C13 C14 C15 179.74(16)
F3 C14 C15 C3 179.23(16)
F3 C14 C15 C22 2.7(3)
F4 C2 C3 C4 -1.1(3)
F4 C2 C3 C15 -178.83(15)
F6 C34 C35 F7 0.2(3)
F6 C34 C35 C44 -179.77(18)
F7 C35 C44 F8 0.0(3)
F7 C35 C44 C36 -179.31(16)
F9 C33 C34 F6 -0.6(3)
F9 C33 C34 C35 179.36(18)
O1 C11 C16 C17 -179.36(17)
O2 C7 C8 C9 -4.5(3)
O2 C7 C8 C17 175.80(17)
O3 C24 C25 C26 -178.11(16)
O3 C24 C38 C39 176.60(15)
O4 C31 C32 C33 -1.2(3)
O4 C31 C32 C36 179.98(19)
O6 C28 C29 C30 -2.0(2)
N1 C5 C6 C7 66.0(2)
N1 C5 C18 C19 81.2(2)
N1 C5 C18 C20 -159.30(17)
N1 C5 C18 C21 -41.3(2)
N3 C30 C40 C41 -171.57(16)
N3 C30 C40 C42 -54.2(2)
N3 C30 C40 C43 67.9(2)
N3 C31 C32 C33 178.27(19)
N3 C31 C32 C36 -0.57(19)
C1 C2 C3 C4 177.49(17)
C1 C2 C3 C15 -0.2(3)
C1 C13 C14 F3 -178.90(16)
C1 C13 C14 C15 -0.2(3)
C2 C1 C13 F2 179.69(16)
C2 C1 C13 C14 -0.4(3)
C2 C3 C4 N1 -174.04(18)
C2 C3 C4 O8 7.5(3)
C2 C3 C15 C14 -0.4(3)
C2 C3 C15 C22 176.93(15)
C3 C15 C22 O5 176.85(17)
C3 C15 C22 N1 -1.86(19)
C4 N1 C5 C6 -115.65(18)
C4 N1 C5 C18 113.25(18)
C4 N1 C22 O5 -174.24(18)
C4 N1 C22 C15 4.48(18)
C4 C3 C15 C14 -178.53(15)
C4 C3 C15 C22 -1.2(2)
C5 N1 C4 O8 -16.8(3)
C5 N1 C4 C3 164.66(15)
C5 N1 C22 O5 16.7(3)
C5 N1 C22 C15 -164.55(16)
C5 C6 C7 O2 2.9(2)
C5 C6 C7 C8 -177.52(15)
C6 C5 C18 C19 -46.7(2)
C6 C5 C18 C20 72.8(2)
C6 C5 C18 C21 -169.18(17)
C6 C7 C8 C9 175.87(16)
C6 C7 C8 C17 -3.8(2)
C7 C8 C9 C10 -179.48(17)
C7 C8 C17 C16 179.92(17)
C8 C9 C10 C11 -0.5(3)
C9 C8 C17 C16 0.3(3)
C9 C10 C11 O1 179.83(18)
C9 C10 C11 C16 0.3(3)
C10 C11 C16 C17 0.2(3)
C11 C16 C17 C8 -0.4(3)
C12 O1 C11 C10 178.91(18)
C12 O1 C11 C16 -1.5(3)
C13 C1 C2 F4 179.27(16)
C13 C1 C2 C3 0.6(3)
C13 C14 C15 C3 0.5(3)
C13 C14 C15 C22 -176.02(18)
C14 C15 C22 O5 -6.3(3)
C14 C15 C22 N1 175.02(18)
C15 C3 C4 N1 3.89(19)
C15 C3 C4 O8 -174.56(17)
C17 C8 C9 C10 0.2(3)
C18 C5 C6 C7 -163.25(15)
C22 N1 C4 O8 173.26(17)
C22 N1 C4 C3 -5.24(18)
C22 N1 C5 C6 52.5(2)
C22 N1 C5 C18 -78.6(2)
C23 O3 C24 C25 -4.4(2)
C23 O3 C24 C38 177.09(15)
C24 C25 C26 C27 1.6(2)
C24 C38 C39 C27 1.8(3)
C25 C24 C38 C39 -2.0(2)
C25 C26 C27 C28 177.61(15)
C25 C26 C27 C39 -1.7(3)
C26 C27 C28 O6 27.5(2)
C26 C27 C28 C29 -149.77(17)
C26 C27 C39 C38 0.1(3)
C27 C28 C29 C30 175.18(15)
C28 C27 C39 C38 -179.25(16)
C28 C29 C30 N3 68.8(2)
C28 C29 C30 C40 -162.79(15)
C29 C30 C40 C41 60.9(2)
C29 C30 C40 C42 178.27(17)
C29 C30 C40 C43 -59.7(2)
C30 N3 C31 O4 7.7(3)
C30 N3 C31 C32 -171.72(16)
C30 N3 C37 O7 -6.5(3)
C30 N3 C37 C36 172.94(15)
C31 N3 C30 C29 38.4(2)
C31 N3 C30 C40 -90.4(2)
C31 N3 C37 O7 -178.56(18)
C31 N3 C37 C36 0.93(19)
C31 C32 C33 F9 1.5(3)
C31 C32 C33 C34 -178.32(19)
C31 C32 C36 C37 1.12(19)
C31 C32 C36 C44 179.53(16)
C32 C33 C34 F6 179.23(18)
C32 C33 C34 C35 -0.8(3)
C32 C36 C37 O7 178.21(19)
C32 C36 C37 N3 -1.26(19)
C32 C36 C44 F8 179.66(16)
C32 C36 C44 C35 -1.1(3)
C33 C32 C36 C37 -177.85(17)
C33 C32 C36 C44 0.6(3)
C33 C34 C35 F7 -179.74(18)
C33 C34 C35 C44 0.3(3)
C34 C35 C44 F8 179.98(18)
C34 C35 C44 C36 0.7(3)
C36 C32 C33 F9 -179.76(18)
C36 C32 C33 C34 0.4(3)
C37 N3 C30 C29 -132.29(18)
C37 N3 C30 C40 98.86(19)
C37 N3 C31 O4 179.20(18)
C37 N3 C31 C32 -0.26(19)
C37 C36 C44 F8 -2.4(3)
C37 C36 C44 C35 176.88(18)
C38 C24 C25 C26 0.3(2)
C39 C27 C28 O6 -153.22(17)
C39 C27 C28 C29 29.6(2)
C44 C36 C37 O7 0.0(3)
C44 C36 C37 N3 -179.43(18)
